data_4029496
loop_
_publ_author_name
'Yan, Chao Guo'
'Wang, Qi Fang'
'Song, Xiao Kai'
'Sun, Jing'

_publ_section_title
;
 One-step synthesis of pyrido[1,2-a]benzimidazole derivatives by a novel
 multicomponent reaction of chloroacetonitrile, malononitrile, aromatic
 aldehyde, and pyridine.
;
_journal_issue 2
_journal_name_full 'The Journal of organic chemistry'
_journal_page_first 710
_journal_page_last 718
_journal_paper_doi 10.1021/jo802166t
_journal_volume 74
_journal_year 2009
_chemical_formula_moiety 'C28 H20 N4'
_chemical_formula_sum 'C28 H20 N4'
_chemical_formula_weight 412.48
_chemical_name_systematic
; 
 ? 
;
_space_group_IT_number 14
_symmetry_cell_setting monoclinic
_symmetry_space_group_name_Hall '-P 2ybc'
_symmetry_space_group_name_H-M 'P 1 21/c 1'
_atom_sites_solution_hydrogens geom
_atom_sites_solution_primary direct
_atom_sites_solution_secondary difmap
_audit_creation_method SHELXL-97
_cell_angle_alpha 90.00
_cell_angle_beta 123.917(6)
_cell_angle_gamma 90.00
_cell_formula_units_Z 4
_cell_length_a 17.989(2)
_cell_length_b 6.8454(8)
_cell_length_c 21.7964(17)
_cell_measurement_reflns_used 4824
_cell_measurement_temperature 296(2)
_cell_measurement_theta_max 26.6
_cell_measurement_theta_min 2.3
_cell_volume 2227.4(4)
_computing_cell_refinement 'Bruker SMART'
_computing_data_collection 'Bruker SMART'
_computing_data_reduction 'Bruker SAINT'
_computing_molecular_graphics 'Bruker SHELXTL'
_computing_publication_material 'Bruker SHELXTL'
_computing_structure_refinement 'SHELXL-97 (Sheldrick, 1997)'
_computing_structure_solution 'SHELXS-97 (Sheldrick, 1990)'
_diffrn_ambient_temperature 296(2)
_diffrn_measured_fraction_theta_full 0.996
_diffrn_measured_fraction_theta_max 0.996
_diffrn_measurement_device_type 'CCD area detector'
_diffrn_measurement_method 'phi and omega scans'
_diffrn_radiation_monochromator graphite
_diffrn_radiation_source 'fine-focus sealed tube'
_diffrn_radiation_type MoK\a
_diffrn_radiation_wavelength 0.71073
_diffrn_reflns_av_R_equivalents 0.0301
_diffrn_reflns_av_sigmaI/netI 0.0290
_diffrn_reflns_limit_h_max 23
_diffrn_reflns_limit_h_min -21
_diffrn_reflns_limit_k_max 8
_diffrn_reflns_limit_k_min -8
_diffrn_reflns_limit_l_max 28
_diffrn_reflns_limit_l_min -28
_diffrn_reflns_number 18971
_diffrn_reflns_theta_full 27.65
_diffrn_reflns_theta_max 27.65
_diffrn_reflns_theta_min 1.87
_exptl_absorpt_coefficient_mu 0.074
_exptl_absorpt_correction_T_max 0.9904
_exptl_absorpt_correction_T_min 0.9868
_exptl_absorpt_correction_type multi-scan
_exptl_absorpt_process_details sadabs
_exptl_crystal_density_diffrn 1.230
_exptl_crystal_density_method 'not measured'
_exptl_crystal_F_000 864
_exptl_crystal_size_max 0.18
_exptl_crystal_size_mid 0.15
_exptl_crystal_size_min 0.13
_refine_diff_density_max 0.189
_refine_diff_density_min -0.166
_refine_diff_density_rms 0.032
_refine_ls_extinction_method none
_refine_ls_goodness_of_fit_ref 1.016
_refine_ls_hydrogen_treatment constr
_refine_ls_matrix_type full
_refine_ls_number_parameters 292
_refine_ls_number_reflns 5168
_refine_ls_number_restraints 0
_refine_ls_restrained_S_all 1.016
_refine_ls_R_factor_all 0.0703
_refine_ls_R_factor_gt 0.0445
_refine_ls_shift/su_max 0.000
_refine_ls_shift/su_mean 0.000
_refine_ls_structure_factor_coef Fsqd
_refine_ls_weighting_details 'calc w=1/[\s^2^(Fo^2^)+(0.0714P)^2^+0.2223P] where P=(Fo^2^+2Fc^2^)/3'
_refine_ls_weighting_scheme calc
_refine_ls_wR_factor_gt 0.1216
_refine_ls_wR_factor_ref 0.1406
_reflns_number_gt 3494
_reflns_number_total 5168
_reflns_threshold_expression >2sigma(I)
_cod_data_source_file jo802166t_si_001.cif
_cod_data_source_block 5b
_cod_depositor_comments
;
The following automatic conversions were performed:

'_symmetry_cell_setting' value 'Monoclinic' changed to 'monoclinic'
according to
/usr/data/users/saulius/automatic-downloads/retrospective/ACS/lib/dictionaries/cif_core.dic
dictionary named 'cif_core.dic' version 2.4.2 from 2011-04-26.

Automatic conversion script
Id: cif_fix_values 2281 2013-09-26 08:29:07Z andrius 
;
_cod_original_cell_volume 2227.3(4)
_cod_original_sg_symbol_Hall -P2ybc
_cod_original_sg_symbol_H-M P21/c
_cod_database_code 4029496

loop_
_symmetry_equiv_pos_as_xyz
'x, y, z'
'-x, y+1/2, -z+1/2'
'-x, -y, -z'
'x, -y-1/2, z-1/2'

loop_
_atom_site_label
_atom_site_type_symbol
_atom_site_fract_x
_atom_site_fract_y
_atom_site_fract_z
_atom_site_U_iso_or_equiv
_atom_site_adp_type
_atom_site_occupancy
_atom_site_symmetry_multiplicity
_atom_site_calc_flag
_atom_site_refinement_flags
N4 N 0.58898(8) 0.27923(16) 0.46856(6) 0.0489(3) Uani 1 1 d .
N3 N 0.48539(8) 0.27075(15) 0.34403(6) 0.0460(3) Uani 1 1 d .
C13 C 0.38966(9) 0.22195(18) 0.47624(7) 0.0454(3) Uani 1 1 d .
C8 C 0.32288(9) 0.21970(18) 0.39968(7) 0.0457(3) Uani 1 1 d .
C27 C 0.57587(10) 0.28474(18) 0.40190(8) 0.0474(3) Uani 1 1 d .
C21 C 0.36389(10) 0.2072(2) 0.52800(8) 0.0515(3) Uani 1 1 d .
C26 C 0.64172(10) 0.3008(2) 0.38560(9) 0.0541(4) Uani 1 1 d .
C12 C 0.48075(9) 0.24371(17) 0.50417(7) 0.0436(3) Uani 1 1 d .
C5 C 0.22821(10) 0.1978(2) 0.37612(7) 0.0522(3) Uani 1 1 d .
C9 C 0.34634(9) 0.23886(18) 0.34831(7) 0.0447(3) Uani 1 1 d .
C10 C 0.43753(9) 0.25659(17) 0.37701(7) 0.0435(3) Uani 1 1 d .
C18 C 0.27655(10) 0.2420(2) 0.26700(7) 0.0482(3) Uani 1 1 d .
C11 C 0.50490(9) 0.26076(17) 0.45361(7) 0.0430(3) Uani 1 1 d .
N1 N 0.34543(10) 0.1973(2) 0.57023(8) 0.0718(4) Uani 1 1 d .
C22 C 0.54781(10) 0.24510(19) 0.58189(8) 0.0487(3) Uani 1 1 d .
C23 C 0.45864(11) 0.2671(2) 0.27091(8) 0.0534(4) Uani 1 1 d .
H23 H 0.3984 0.2551 0.2329 0.064 Uiso 1 1 calc R
C24 C 0.52132(12) 0.2810(2) 0.25597(9) 0.0597(4) Uani 1 1 d .
H24 H 0.5042 0.2787 0.2071 0.072 Uiso 1 1 calc R
C25 C 0.61281(12) 0.2992(2) 0.31310(9) 0.0604(4) Uani 1 1 d .
H25 H 0.6546 0.3103 0.3009 0.073 Uiso 1 1 calc R
C19 C 0.22852(10) 0.0771(2) 0.22951(8) 0.0584(4) Uani 1 1 d .
H19 H 0.2368 -0.0380 0.2553 0.070 Uiso 1 1 calc R
C17 C 0.26071(11) 0.4121(2) 0.22680(8) 0.0628(4) Uani 1 1 d .
H17 H 0.2910 0.5261 0.2512 0.075 Uiso 1 1 calc R
N2 N 0.60137(10) 0.2444(2) 0.64396(7) 0.0686(4) Uani 1 1 d .
C16 C 0.20059(12) 0.4137(3) 0.15114(9) 0.0702(5) Uani 1 1 d .
H16 H 0.1915 0.5290 0.1253 0.084 Uiso 1 1 calc R
C20 C 0.16787(11) 0.0823(3) 0.15345(8) 0.0701(5) Uani 1 1 d .
H20 H 0.1357 -0.0300 0.1291 0.084 Uiso 1 1 calc R
C28 C 0.73756(12) 0.3163(3) 0.44856(10) 0.0727(5) Uani 1 1 d .
H28A H 0.7573 0.1932 0.4738 0.109 Uiso 1 1 calc R
H28B H 0.7436 0.4153 0.4822 0.109 Uiso 1 1 calc R
H28C H 0.7734 0.3503 0.4301 0.109 Uiso 1 1 calc R
C2 C 0.05263(12) 0.1590(4) 0.33950(9) 0.0824(6) Uani 1 1 d .
C6 C 0.19482(12) 0.0179(3) 0.37773(10) 0.0752(5) Uani 1 1 d .
H6 H 0.2308 -0.0925 0.3912 0.090 Uiso 1 1 calc R
C15 C 0.15378(12) 0.2492(3) 0.11288(9) 0.0691(5) Uani 1 1 d .
C4 C 0.17243(12) 0.3573(3) 0.35618(10) 0.0770(5) Uani 1 1 d .
H4 H 0.1932 0.4805 0.3547 0.092 Uiso 1 1 calc R
C7 C 0.10796(13) 0.0008(3) 0.35943(11) 0.0883(6) Uani 1 1 d .
H7 H 0.0867 -0.1219 0.3607 0.106 Uiso 1 1 calc R
C3 C 0.08623(13) 0.3371(4) 0.33840(11) 0.0914(6) Uani 1 1 d .
H3 H 0.0501 0.4472 0.3254 0.110 Uiso 1 1 calc R
C1 C -0.04163(14) 0.1400(5) 0.32152(13) 0.1264(10) Uani 1 1 d .
H1A H -0.0419 0.1768 0.3639 0.190 Uiso 1 1 calc R
H1B H -0.0614 0.0071 0.3085 0.190 Uiso 1 1 calc R
H1C H -0.0813 0.2241 0.2808 0.190 Uiso 1 1 calc R
C14 C 0.09047(18) 0.2522(4) 0.02944(11) 0.1114(8) Uani 1 1 d .
H14A H 0.0421 0.3410 0.0153 0.167 Uiso 1 1 calc R
H14B H 0.0669 0.1234 0.0120 0.167 Uiso 1 1 calc R
H14C H 0.1223 0.2942 0.0081 0.167 Uiso 1 1 calc R

loop_
_atom_site_aniso_label
_atom_site_aniso_U_11
_atom_site_aniso_U_22
_atom_site_aniso_U_33
_atom_site_aniso_U_23
_atom_site_aniso_U_13
_atom_site_aniso_U_12
N4 0.0516(7) 0.0519(6) 0.0464(6) -0.0003(5) 0.0292(6) 0.0008(5)
N3 0.0549(7) 0.0457(6) 0.0429(6) -0.0007(4) 0.0308(6) -0.0009(5)
C13 0.0548(8) 0.0433(7) 0.0435(7) 0.0001(5) 0.0307(7) 0.0010(6)
C8 0.0513(8) 0.0456(7) 0.0430(7) 0.0013(5) 0.0281(6) 0.0005(6)
C27 0.0538(8) 0.0443(7) 0.0488(7) -0.0006(5) 0.0315(7) 0.0008(6)
C21 0.0577(9) 0.0559(8) 0.0445(7) 0.0000(6) 0.0306(7) 0.0009(6)
C26 0.0594(9) 0.0529(8) 0.0602(9) 0.0017(6) 0.0396(8) 0.0030(7)
C12 0.0536(8) 0.0393(6) 0.0384(7) -0.0008(5) 0.0260(6) 0.0016(5)
C5 0.0523(8) 0.0670(9) 0.0408(7) -0.0006(6) 0.0281(7) -0.0003(7)
C9 0.0510(8) 0.0437(7) 0.0416(7) 0.0004(5) 0.0273(6) -0.0007(6)
C10 0.0538(8) 0.0404(6) 0.0408(7) 0.0000(5) 0.0292(6) -0.0002(5)
C18 0.0483(8) 0.0584(8) 0.0408(7) -0.0010(6) 0.0268(6) 0.0001(6)
C11 0.0510(8) 0.0385(6) 0.0420(7) -0.0007(5) 0.0275(6) 0.0007(5)
N1 0.0851(10) 0.0870(10) 0.0616(8) 0.0000(7) 0.0523(8) -0.0001(8)
C22 0.0576(9) 0.0475(7) 0.0429(8) -0.0006(5) 0.0293(7) 0.0025(6)
C23 0.0666(10) 0.0562(8) 0.0426(7) -0.0008(6) 0.0336(7) -0.0007(7)
C24 0.0760(12) 0.0652(9) 0.0512(8) 0.0008(7) 0.0437(9) 0.0008(8)
C25 0.0713(11) 0.0637(9) 0.0669(10) 0.0024(7) 0.0513(9) 0.0027(8)
C19 0.0628(9) 0.0620(9) 0.0491(8) -0.0027(7) 0.0304(7) -0.0056(7)
C17 0.0690(10) 0.0613(9) 0.0505(8) 0.0044(7) 0.0287(8) -0.0032(8)
N2 0.0751(10) 0.0736(9) 0.0452(8) -0.0016(6) 0.0262(7) 0.0012(7)
C16 0.0739(11) 0.0787(11) 0.0507(9) 0.0150(8) 0.0302(8) 0.0073(9)
C20 0.0660(10) 0.0812(11) 0.0510(9) -0.0123(8) 0.0252(8) -0.0095(9)
C28 0.0595(10) 0.0953(13) 0.0733(11) 0.0013(9) 0.0432(9) -0.0001(9)
C2 0.0559(10) 0.1398(19) 0.0549(10) -0.0139(11) 0.0330(9) -0.0090(12)
C6 0.0698(11) 0.0744(11) 0.0918(13) -0.0018(9) 0.0516(10) -0.0082(9)
C15 0.0601(10) 0.0955(13) 0.0443(8) 0.0012(8) 0.0245(8) 0.0076(9)
C4 0.0667(11) 0.0817(12) 0.0850(12) 0.0136(10) 0.0437(10) 0.0125(9)
C7 0.0781(13) 0.1025(15) 0.0987(15) -0.0142(12) 0.0582(12) -0.0269(12)
C3 0.0653(12) 0.1217(18) 0.0865(14) 0.0111(13) 0.0420(11) 0.0241(12)
C1 0.0636(12) 0.231(3) 0.0946(16) -0.0350(19) 0.0501(12) -0.0194(17)
C14 0.1066(18) 0.143(2) 0.0454(10) 0.0037(11) 0.0181(11) 0.0071(14)

loop_
_atom_type_symbol
_atom_type_description
_atom_type_scat_dispersion_real
_atom_type_scat_dispersion_imag
_atom_type_scat_source
C C 0.0033 0.0016 'International Tables Vol C Tables 4.2.6.8 and 6.1.1.4'
H H 0.0000 0.0000 'International Tables Vol C Tables 4.2.6.8 and 6.1.1.4'
N N 0.0061 0.0033 'International Tables Vol C Tables 4.2.6.8 and 6.1.1.4'

loop_
_geom_angle_atom_site_label_1
_geom_angle_atom_site_label_2
_geom_angle_atom_site_label_3
_geom_angle
C27 N4 C11 104.10(11)
C23 N3 C10 132.22(13)
C23 N3 C27 121.41(12)
C10 N3 C27 106.34(11)
C12 C13 C8 122.16(12)
C12 C13 C21 118.40(12)
C8 C13 C21 119.41(13)
C9 C8 C13 120.33(13)
C9 C8 C5 121.97(12)
C13 C8 C5 117.69(11)
N4 C27 N3 112.88(12)
N4 C27 C26 127.54(14)
N3 C27 C26 119.58(13)
N1 C21 C13 178.38(17)
C25 C26 C27 117.32(15)
C25 C26 C28 124.44(14)
C27 C26 C28 118.23(14)
C11 C12 C13 117.98(12)
C11 C12 C22 120.40(12)
C13 C12 C22 121.62(12)
C4 C5 C6 117.69(15)
C4 C5 C8 121.39(14)
C6 C5 C8 120.81(14)
C10 C9 C8 116.80(12)
C10 C9 C18 121.95(12)
C8 C9 C18 121.25(12)
C9 C10 N3 132.94(12)
C9 C10 C11 123.30(12)
N3 C10 C11 103.75(12)
C19 C18 C17 118.21(14)
C19 C18 C9 121.65(12)
C17 C18 C9 120.10(13)
N4 C11 C12 127.66(12)
N4 C11 C10 112.92(11)
C12 C11 C10 119.41(12)
N2 C22 C12 179.40(15)
C24 C23 N3 118.64(15)
C24 C23 H23 120.7
N3 C23 H23 120.7
C23 C24 C25 121.17(14)
C23 C24 H24 119.4
C25 C24 H24 119.4
C26 C25 C24 121.86(14)
C26 C25 H25 119.1
C24 C25 H25 119.1
C18 C19 C20 120.16(15)
C18 C19 H19 119.9
C20 C19 H19 119.9
C16 C17 C18 120.64(15)
C16 C17 H17 119.7
C18 C17 H17 119.7
C15 C16 C17 121.73(16)
C15 C16 H16 119.1
C17 C16 H16 119.1
C15 C20 C19 121.93(16)
C15 C20 H20 119.0
C19 C20 H20 119.0
C26 C28 H28A 109.5
C26 C28 H28B 109.5
H28A C28 H28B 109.5
C26 C28 H28C 109.5
H28A C28 H28C 109.5
H28B C28 H28C 109.5
C3 C2 C7 117.47(17)
C3 C2 C1 120.9(2)
C7 C2 C1 121.6(2)
C5 C6 C7 120.35(18)
C5 C6 H6 119.8
C7 C6 H6 119.8
C16 C15 C20 117.28(15)
C16 C15 C14 120.86(17)
C20 C15 C14 121.85(17)
C5 C4 C3 121.00(19)
C5 C4 H4 119.5
C3 C4 H4 119.5
C2 C7 C6 121.92(19)
C2 C7 H7 119.0
C6 C7 H7 119.0
C2 C3 C4 121.6(2)
C2 C3 H3 119.2
C4 C3 H3 119.2
C2 C1 H1A 109.5
C2 C1 H1B 109.5
H1A C1 H1B 109.5
C2 C1 H1C 109.5
H1A C1 H1C 109.5
H1B C1 H1C 109.5
C15 C14 H14A 109.5
C15 C14 H14B 109.5
H14A C14 H14B 109.5
C15 C14 H14C 109.5
H14A C14 H14C 109.5
H14B C14 H14C 109.5

loop_
_geom_bond_atom_site_label_1
_geom_bond_atom_site_label_2
_geom_bond_distance
N4 C27 1.3363(17)
N4 C11 1.3638(18)
N3 C23 1.3844(17)
N3 C10 1.3992(17)
N3 C27 1.3994(19)
C13 C12 1.402(2)
C13 C8 1.4110(19)
C13 C21 1.4427(18)
C8 C9 1.4058(18)
C8 C5 1.487(2)
C27 C26 1.418(2)
C21 N1 1.1417(18)
C26 C25 1.360(2)
C26 C28 1.492(2)
C12 C11 1.3967(18)
C12 C22 1.4299(19)
C5 C4 1.379(2)
C5 C6 1.379(2)
C9 C10 1.397(2)
C9 C18 1.4948(19)
C10 C11 1.4138(19)
C18 C19 1.379(2)
C18 C17 1.388(2)
C22 N2 1.1419(18)
C23 C24 1.340(2)
C23 H23 0.9300
C24 C25 1.410(2)
C24 H24 0.9300
C25 H25 0.9300
C19 C20 1.386(2)
C19 H19 0.9300
C17 C16 1.378(2)
C17 H17 0.9300
C16 C15 1.374(2)
C16 H16 0.9300
C20 C15 1.379(2)
C20 H20 0.9300
C28 H28A 0.9600
C28 H28B 0.9600
C28 H28C 0.9600
C2 C3 1.367(3)
C2 C7 1.368(3)
C2 C1 1.518(3)
C6 C7 1.385(2)
C6 H6 0.9300
C15 C14 1.515(2)
C4 C3 1.380(3)
C4 H4 0.9300
C7 H7 0.9300
C3 H3 0.9300
C1 H1A 0.9600
C1 H1B 0.9600
C1 H1C 0.9600
C14 H14A 0.9600
C14 H14B 0.9600
C14 H14C 0.9600

loop_
_geom_torsion_atom_site_label_1
_geom_torsion_atom_site_label_2
_geom_torsion_atom_site_label_3
_geom_torsion_atom_site_label_4
_geom_torsion
C12 C13 C8 C9 0.25(19)
C21 C13 C8 C9 178.39(12)
C12 C13 C8 C5 -179.38(12)
C21 C13 C8 C5 -1.24(18)
C11 N4 C27 N3 0.13(14)
C11 N4 C27 C26 -179.29(13)
C23 N3 C27 N4 -177.75(11)
C10 N3 C27 N4 0.43(14)
C23 N3 C27 C26 1.72(18)
C10 N3 C27 C26 179.90(11)
C12 C13 C21 N1 17(6)
C8 C13 C21 N1 -161(6)
N4 C27 C26 C25 178.54(13)
N3 C27 C26 C25 -0.85(19)
N4 C27 C26 C28 -0.9(2)
N3 C27 C26 C28 179.76(13)
C8 C13 C12 C11 -0.91(18)
C21 C13 C12 C11 -179.08(11)
C8 C13 C12 C22 -179.79(12)
C21 C13 C12 C22 2.05(18)
C9 C8 C5 C4 -81.12(18)
C13 C8 C5 C4 98.50(16)
C9 C8 C5 C6 102.75(17)
C13 C8 C5 C6 -77.63(18)
C13 C8 C9 C10 0.98(18)
C5 C8 C9 C10 -179.41(12)
C13 C8 C9 C18 -178.41(12)
C5 C8 C9 C18 1.21(19)
C8 C9 C10 N3 177.30(12)
C18 C9 C10 N3 -3.3(2)
C8 C9 C10 C11 -1.60(18)
C18 C9 C10 C11 177.79(11)
C23 N3 C10 C9 -1.9(2)
C27 N3 C10 C9 -179.82(13)
C23 N3 C10 C11 177.14(13)
C27 N3 C10 C11 -0.76(12)
C10 C9 C18 C19 110.22(15)
C8 C9 C18 C19 -70.42(18)
C10 C9 C18 C17 -67.63(18)
C8 C9 C18 C17 111.73(16)
C27 N4 C11 C12 178.38(12)
C27 N4 C11 C10 -0.66(14)
C13 C12 C11 N4 -178.65(12)
C22 C12 C11 N4 0.24(19)
C13 C12 C11 C10 0.33(17)
C22 C12 C11 C10 179.22(11)
C9 C10 C11 N4 -179.92(11)
N3 C10 C11 N4 0.91(13)
C9 C10 C11 C12 0.96(18)
N3 C10 C11 C12 -178.21(11)
C11 C12 C22 N2 -95(14)
C13 C12 C22 N2 84(14)
C10 N3 C23 C24 -178.91(13)
C27 N3 C23 C24 -1.27(19)
N3 C23 C24 C25 0.0(2)
C27 C26 C25 C24 -0.4(2)
C28 C26 C25 C24 178.95(15)
C23 C24 C25 C26 0.9(2)
C17 C18 C19 C20 1.5(2)
C9 C18 C19 C20 -176.37(14)
C19 C18 C17 C16 -2.0(2)
C9 C18 C17 C16 175.90(14)
C18 C17 C16 C15 0.6(3)
C18 C19 C20 C15 0.4(2)
C4 C5 C6 C7 0.3(3)
C8 C5 C6 C7 176.55(15)
C17 C16 C15 C20 1.3(3)
C17 C16 C15 C14 -177.82(18)
C19 C20 C15 C16 -1.9(3)
C19 C20 C15 C14 177.30(18)
C6 C5 C4 C3 -0.1(3)
C8 C5 C4 C3 -176.32(16)
C3 C2 C7 C6 -0.2(3)
C1 C2 C7 C6 -178.33(18)
C5 C6 C7 C2 -0.2(3)
C7 C2 C3 C4 0.4(3)
C1 C2 C3 C4 178.57(19)
C5 C4 C3 C2 -0.3(3)
